data_4020341
loop_
_publ_author_name
'Tory N. Cayzer'
'Michael N. Paddon-Row'
'Damian Moran'
'Alan D. Payne'
'Michael S. Sherburn'
'Peter Turner'

_publ_section_title
;
 Intramolecular Diels-Alder Reactions of
 Ester Linked 1,3,8-Nonatrienes
;
_journal_name_full 'Journal of Organic Chemistry'
_journal_page_first 5561
_journal_page_last 5570
_journal_paper_doi 10.1021/jo0505829
_journal_volume 70
_journal_year 2005
_chemical_formula_sum 'C10 H14 O2'
_chemical_formula_weight 166.21
_space_group_IT_number 9
_symmetry_cell_setting monoclinic
_symmetry_space_group_name_Hall 'C -2yc'
_symmetry_space_group_name_H-M 'C 1 c 1'
_cell_angle_alpha 90.00
_cell_angle_beta 98.727(2)
_cell_angle_gamma 90.00
_cell_formula_units_Z 4
_cell_length_a 5.4390(7)
_cell_length_b 15.375(2)
_cell_length_c 10.6474(14)
_cell_measurement_temperature 150(2)
_cell_volume 880.1(2)
_diffrn_ambient_temperature 150(2)
_exptl_crystal_density_diffrn 1.254
_cod_original_sg_symbol_H-M 'C c'
_cod_database_code 4020341

loop_
_symmetry_equiv_pos_as_xyz
'x, y, z'
'x, -y, z+1/2'
'x+1/2, y+1/2, z'
'x+1/2, -y+1/2, z+1/2'

loop_
_atom_site_label
_atom_site_type_symbol
_atom_site_fract_x
_atom_site_fract_y
_atom_site_fract_z
_atom_site_U_iso_or_equiv
_atom_site_adp_type
_atom_site_occupancy
_atom_site_symmetry_multiplicity
_atom_site_calc_flag
_atom_site_refinement_flags
_atom_site_disorder_assembly
_atom_site_disorder_group
O1 O 0.1029(3) 0.41823(9) 0.65439(13) 0.0375(3) Uani 1 1 d . . .
O2 O -0.0020(2) 0.53194(10) 0.76516(14) 0.0405(4) Uani 1 1 d . . .
C1 C 0.1101(3) 0.50431(13) 0.68510(18) 0.0299(4) Uani 1 1 d . . .
C2 C 0.2643(3) 0.55010(11) 0.59843(16) 0.0230(3) Uani 1 1 d . . .
H2 H 0.1505 0.5615 0.5172 0.028 Uiso 1 1 calc R . .
C3 C 0.4071(3) 0.63409(11) 0.63214(17) 0.0267(3) Uani 1 1 d . . .
H3 H 0.5543 0.6197 0.6971 0.032 Uiso 1 1 calc R . .
C4 C 0.5063(3) 0.66318(12) 0.50908(19) 0.0304(4) Uani 1 1 d . . .
H4 H 0.6497 0.7032 0.5357 0.036 Uiso 1 1 calc R . .
C5 C 0.6043(3) 0.58758(14) 0.44002(18) 0.0319(4) Uani 1 1 d . . .
H5 H 0.6958 0.6013 0.3734 0.038 Uiso 1 1 calc R . .
C6 C 0.5740(3) 0.50393(14) 0.46400(18) 0.0304(4) Uani 1 1 d . . .
H6 H 0.6379 0.4608 0.4137 0.036 Uiso 1 1 calc R . .
C7 C 0.4388(3) 0.47753(11) 0.57046(17) 0.0262(3) Uani 1 1 d . . .
H7 H 0.5644 0.4680 0.6481 0.031 Uiso 1 1 calc R . .
C8 C 0.2601(4) 0.40097(12) 0.5565(2) 0.0362(4) Uani 1 1 d . . .
H8A H 0.1601 0.3995 0.4707 0.043 Uiso 1 1 calc R . .
H8B H 0.3503 0.3452 0.5724 0.043 Uiso 1 1 calc R . .
C9 C 0.2589(4) 0.70474(14) 0.6880(2) 0.0391(5) Uani 1 1 d . . .
H9A H 0.0973 0.7120 0.6342 0.059 Uiso 1 1 calc R . .
H9B H 0.3510 0.7597 0.6918 0.059 Uiso 1 1 calc R . .
H9C H 0.2333 0.6879 0.7738 0.059 Uiso 1 1 calc R . .
C10 C 0.3131(4) 0.71436(14) 0.4166(2) 0.0413(5) Uani 1 1 d . . .
H10A H 0.3800 0.7259 0.3379 0.062 Uiso 1 1 calc R . .
H10B H 0.2764 0.7696 0.4559 0.062 Uiso 1 1 calc R . .
H10C H 0.1601 0.6801 0.3975 0.062 Uiso 1 1 calc R . .

loop_
_atom_site_aniso_label
_atom_site_aniso_U_11
_atom_site_aniso_U_22
_atom_site_aniso_U_33
_atom_site_aniso_U_23
_atom_site_aniso_U_13
_atom_site_aniso_U_12
O1 0.0357(7) 0.0377(7) 0.0385(8) 0.0100(6) 0.0038(6) -0.0101(6)
O2 0.0273(6) 0.0661(10) 0.0301(7) 0.0022(7) 0.0105(5) -0.0055(7)
C1 0.0207(8) 0.0418(10) 0.0259(8) 0.0070(8) 0.0001(6) -0.0061(7)
C2 0.0191(7) 0.0274(8) 0.0228(8) 0.0013(6) 0.0041(6) -0.0011(6)
C3 0.0234(8) 0.0285(9) 0.0279(8) -0.0023(7) 0.0027(6) -0.0017(7)
C4 0.0258(8) 0.0310(9) 0.0342(9) 0.0016(7) 0.0037(7) -0.0096(7)
C5 0.0230(8) 0.0470(11) 0.0267(8) -0.0006(8) 0.0069(6) -0.0069(8)
C6 0.0226(8) 0.0407(10) 0.0282(9) -0.0062(8) 0.0049(7) 0.0013(7)
C7 0.0239(8) 0.0258(8) 0.0286(8) 0.0002(7) 0.0028(7) 0.0014(6)
C8 0.0387(10) 0.0270(9) 0.0416(10) 0.0013(8) 0.0021(9) -0.0027(8)
C9 0.0416(11) 0.0332(10) 0.0428(11) -0.0083(8) 0.0076(9) 0.0037(8)
C10 0.0433(11) 0.0380(11) 0.0415(11) 0.0130(9) 0.0029(9) -0.0052(9)

loop_
_geom_bond_atom_site_label_1
_geom_bond_atom_site_label_2
_geom_bond_distance
_geom_bond_site_symmetry_2
_geom_bond_publ_flag
O1 C1 1.362(2) . ?
O1 C8 1.469(3) . ?
O2 C1 1.199(2) . ?
C1 C2 1.512(2) . ?
C2 C3 1.521(2) . ?
C2 C7 1.523(2) . ?
C2 H2 1.0000 . ?
C3 C9 1.526(2) . ?
C3 C4 1.557(2) . ?
C3 H3 1.0000 . ?
C4 C5 1.515(3) . ?
C4 C10 1.542(3) . ?
C4 H4 1.0000 . ?
C5 C6 1.326(3) . ?
C5 H5 0.9500 . ?
C6 C7 1.498(2) . ?
C6 H6 0.9500 . ?
C7 C8 1.519(3) . ?
C7 H7 1.0000 . ?
C8 H8A 0.9900 . ?
C8 H8B 0.9900 . ?
C9 H9A 0.9800 . ?
C9 H9B 0.9800 . ?
C9 H9C 0.9800 . ?
C10 H10A 0.9800 . ?
C10 H10B 0.9800 . ?
C10 H10C 0.9800 . ?
